data_4001176
loop_
_publ_author_name
'Klap\"otke, Thomas M.'
'Stierstorfer, J\"org'
'Wallek, Andreas U.'

_publ_section_title
;
 Nitrogen-Rich Salts of 1-Methyl-5-nitriminotetrazolate: An Auspicious
 Class of Thermally Stable Energetic Materials
;
_journal_issue 13
_journal_name_full 'Chemistry of Materials'
_journal_page_first 4519
_journal_paper_doi 10.1021/cm8004166
_journal_volume 20
_journal_year 2008
_chemical_formula_moiety 'C2 H3 N6 O2, C H6 N3'
_chemical_formula_sum 'C3 H9 N9 O2'
_chemical_formula_weight 203.19
_chemical_name_common 'guanidinium 1-methyl-5-nitriminotetrazolate'
_chemical_name_systematic 'guanidinium 1-methyl-5-nitriminotetrazolate'
_space_group_IT_number 15
_symmetry_cell_setting monoclinic
_symmetry_space_group_name_Hall '-C 2yc'
_symmetry_space_group_name_H-M 'C 1 2/c 1'
_atom_sites_solution_hydrogens geom
_atom_sites_solution_primary direct
_atom_sites_solution_secondary difmap
_audit_creation_date 25-Sep-07
_audit_creation_method SHELXL-97
_audit_update_record 25-Sep-07
_cell_angle_alpha 90.00
_cell_angle_beta 102.457(2)
_cell_angle_gamma 90.00
_cell_formula_units_Z 8
_cell_length_a 21.2356(8)
_cell_length_b 6.8969(2)
_cell_length_c 12.1761(4)
_cell_measurement_reflns_used 6330
_cell_measurement_temperature 200(2)
_cell_measurement_theta_max 25.350
_cell_measurement_theta_min 3.134
_cell_volume 1741.33(10)
_computing_cell_refinement 'HKL Scalepack (Otwinowski & Minor 1997)'
_computing_data_collection 'Collect (Bruker AXS BV, 1997-2004)'
_computing_data_reduction 'HKL Denzo and Scalepack (Otwinowski & Minor 1997)'
_computing_molecular_graphics
;
'ORTEP (M. N. Burnett, C. K. Johnson, ORTEP-III: Oak Ridge Thermal Ellipsoid
;
_computing_publication_material 'PLATON (A. L. Spek, Acta Crystallogr, Sect. A, 1990, 46, C34, 1995 version).'
_computing_structure_refinement 'SHELXL-97 (Sheldrick, 1997)'
_computing_structure_solution SIR-92
_diffrn_ambient_temperature 200
_diffrn_detector_area_resol_mean 9
_diffrn_measured_fraction_theta_full 0.987
_diffrn_measured_fraction_theta_max 0.987
_diffrn_measurement_device '95mm CCD camera on \k-goniostat'
_diffrn_measurement_device_type KappaCCD
_diffrn_measurement_method 'CCD; rotation images; thick slices'
_diffrn_orient_matrix_UB_11 0.0043694
_diffrn_orient_matrix_UB_12 0.1135632
_diffrn_orient_matrix_UB_13 0.0521600
_diffrn_orient_matrix_UB_21 -0.0086773
_diffrn_orient_matrix_UB_22 0.0899448
_diffrn_orient_matrix_UB_23 -0.0659623
_diffrn_orient_matrix_UB_31 -0.0472373
_diffrn_orient_matrix_UB_32 -0.0060178
_diffrn_orient_matrix_UB_33 -0.0015806
_diffrn_radiation_collimation 0.25
_diffrn_radiation_monochromator 'vertically mounted graphite crystal'
_diffrn_radiation_type 'Mo K\a'
_diffrn_radiation_wavelength 0.71073
_diffrn_reflns_av_R_equivalents 0.0337
_diffrn_reflns_av_sigmaI/netI 0.0325
_diffrn_reflns_limit_h_max 25
_diffrn_reflns_limit_h_min -25
_diffrn_reflns_limit_k_max 8
_diffrn_reflns_limit_k_min -7
_diffrn_reflns_limit_l_max 14
_diffrn_reflns_limit_l_min -14
_diffrn_reflns_number 5055
_diffrn_reflns_theta_full 25.31
_diffrn_reflns_theta_max 25.31
_diffrn_reflns_theta_min 3.45
_diffrn_source_current 55.00
_diffrn_source_power 3.025
_diffrn_source_voltage 55.00
_exptl_absorpt_coefficient_mu 0.129
_exptl_absorpt_correction_type none
_exptl_crystal_colour colourless
_exptl_crystal_density_diffrn 1.550
_exptl_crystal_density_method 'not measured'
_exptl_crystal_description platelet
_exptl_crystal_F_000 848
_exptl_crystal_size_max 0.22
_exptl_crystal_size_mid 0.17
_exptl_crystal_size_min 0.05
_refine_diff_density_max 0.256
_refine_diff_density_min -0.259
_refine_diff_density_rms 0.060
_refine_ls_extinction_coef 0.0119(15)
_refine_ls_extinction_method SHELXL
_refine_ls_goodness_of_fit_ref 1.155
_refine_ls_hydrogen_treatment refall
_refine_ls_matrix_type full
_refine_ls_number_parameters 164
_refine_ls_number_reflns 1574
_refine_ls_number_restraints 0
_refine_ls_restrained_S_all 1.155
_refine_ls_R_factor_all 0.0578
_refine_ls_R_factor_gt 0.0487
_refine_ls_shift/su_max 0.000
_refine_ls_shift/su_mean 0.000
_refine_ls_structure_factor_coef Fsqd
_refine_ls_weighting_scheme calc
_refine_ls_wR_factor_gt 0.1311
_refine_ls_wR_factor_ref 0.1359
_reflns_number_gt 1330
_reflns_number_total 1574
_reflns_threshold_expression >2sigma(I)
_cod_data_source_file cm8004166-file007.cif
_cod_data_source_block ln514
_cod_original_sg_symbol_H-M C2/c
_cod_database_code 4001176

loop_
_symmetry_equiv_pos_as_xyz
'x, y, z'
'-x, y, -z+1/2'
'x+1/2, y+1/2, z'
'-x+1/2, y+1/2, -z+1/2'
'-x, -y, -z'
'x, -y, z-1/2'
'-x+1/2, -y+1/2, -z'
'x+1/2, -y+1/2, z-1/2'

loop_
_atom_site_label
_atom_site_type_symbol
_atom_site_fract_x
_atom_site_fract_y
_atom_site_fract_z
_atom_site_U_iso_or_equiv
_atom_site_adp_type
_atom_site_occupancy
_atom_site_symmetry_multiplicity
_atom_site_calc_flag
O1 O 0.19385(9) 0.4725(3) -0.08355(14) 0.0414(6) Uani 1 1 d
O2 O 0.27256(8) 0.4770(3) 0.06437(15) 0.0401(6) Uani 1 1 d
N1 N 0.07713(10) 0.2908(3) 0.11084(18) 0.0303(5) Uani 1 1 d
N2 N 0.01813(11) 0.2491(4) 0.0496(2) 0.0397(6) Uani 1 1 d
N3 N 0.02129(11) 0.2728(4) -0.0544(2) 0.0438(7) Uani 1 1 d
N4 N 0.08101(10) 0.3290(4) -0.06455(18) 0.0370(6) Uani 1 1 d
N5 N 0.17873(9) 0.3816(3) 0.08756(17) 0.0289(5) Uani 1 1 d
N6 N 0.21414(10) 0.4444(3) 0.01934(17) 0.0297(5) Uani 1 1 d
N7 N 0.10695(12) 0.7721(4) 0.2083(2) 0.0339(6) Uani 1 1 d
N8 N 0.12963(12) 0.8530(4) 0.03777(18) 0.0325(6) Uani 1 1 d
N9 N 0.20917(11) 0.8683(4) 0.1971(2) 0.0384(6) Uani 1 1 d
C1 C 0.11572(12) 0.3400(4) 0.0401(2) 0.0266(6) Uani 1 1 d
C2 C 0.09249(16) 0.2756(5) 0.2329(2) 0.0385(7) Uani 1 1 d
C3 C 0.14883(12) 0.8305(4) 0.1484(2) 0.0273(6) Uani 1 1 d
H8B H 0.1583(14) 0.903(4) 0.005(2) 0.027(7) Uiso 1 1 d
H8A H 0.0916(15) 0.831(4) 0.008(2) 0.026(7) Uiso 1 1 d
H7A H 0.1235(14) 0.744(4) 0.274(3) 0.032(8) Uiso 1 1 d
H21 H 0.1385(17) 0.264(5) 0.262(3) 0.046(9) Uiso 1 1 d
H22 H 0.0760(19) 0.386(6) 0.261(3) 0.073(12) Uiso 1 1 d
H7B H 0.0676(18) 0.761(5) 0.175(3) 0.050(10) Uiso 1 1 d
H9A H 0.2370(16) 0.914(5) 0.157(3) 0.048(9) Uiso 1 1 d
H9B H 0.2191(16) 0.879(5) 0.273(3) 0.055(10) Uiso 1 1 d
H23 H 0.0721(19) 0.162(6) 0.256(3) 0.072(12) Uiso 1 1 d

loop_
_atom_site_aniso_label
_atom_site_aniso_U_11
_atom_site_aniso_U_22
_atom_site_aniso_U_33
_atom_site_aniso_U_23
_atom_site_aniso_U_13
_atom_site_aniso_U_12
O1 0.0341(11) 0.0676(15) 0.0223(9) 0.0117(9) 0.0057(8) -0.0012(10)
O2 0.0241(10) 0.0628(14) 0.0330(10) 0.0053(9) 0.0053(8) -0.0088(9)
N1 0.0268(11) 0.0360(13) 0.0294(11) -0.0041(10) 0.0092(9) -0.0057(9)
N2 0.0276(12) 0.0503(15) 0.0420(14) -0.0064(11) 0.0091(10) -0.0084(11)
N3 0.0307(13) 0.0614(17) 0.0374(14) -0.0015(12) 0.0030(10) -0.0106(12)
N4 0.0281(12) 0.0527(15) 0.0288(12) 0.0010(11) 0.0034(9) -0.0063(11)
N5 0.0246(11) 0.0405(13) 0.0227(10) 0.0014(9) 0.0075(9) -0.0051(9)
N6 0.0262(11) 0.0378(13) 0.0255(11) 0.0026(9) 0.0063(9) -0.0010(10)
N7 0.0301(13) 0.0479(15) 0.0236(12) 0.0042(11) 0.0055(10) -0.0060(11)
N8 0.0263(12) 0.0471(15) 0.0238(11) 0.0034(10) 0.0051(10) -0.0096(11)
N9 0.0280(12) 0.0600(17) 0.0259(12) -0.0005(12) 0.0027(10) -0.0105(11)
C1 0.0272(13) 0.0282(13) 0.0253(12) -0.0015(10) 0.0078(10) -0.0013(10)
C2 0.0440(18) 0.0478(19) 0.0269(14) -0.0053(13) 0.0146(13) -0.0116(15)
C3 0.0277(13) 0.0292(13) 0.0252(12) -0.0016(11) 0.0059(10) -0.0003(10)

loop_
_atom_type_symbol
_atom_type_description
_atom_type_scat_dispersion_real
_atom_type_scat_dispersion_imag
_atom_type_scat_source
C C 0.0033 0.0016 'International Tables Vol C Tables 4.2.6.8 and 6.1.1.4'
H H 0.0000 0.0000 'International Tables Vol C Tables 4.2.6.8 and 6.1.1.4'
N N 0.0061 0.0033 'International Tables Vol C Tables 4.2.6.8 and 6.1.1.4'
O O 0.0106 0.0060 'International Tables Vol C Tables 4.2.6.8 and 6.1.1.4'

loop_
_exptl_crystal_face_index_h
_exptl_crystal_face_index_k
_exptl_crystal_face_index_l
_exptl_crystal_face_perp_dist
0 0 1 0.020000
0 0 -1 0.030000
-8 12 1 0.120000
8 0 -1 0.120000
-11 -1 1 0.089000
-8 -11 1 0.105000
-8 -4 1 0.072000

loop_
_geom_angle_atom_site_label_1
_geom_angle_atom_site_label_2
_geom_angle_atom_site_label_3
_geom_angle
N2 N1 C1 108.7(2)
N2 N1 C2 121.9(2)
C1 N1 C2 129.4(2)
N3 N2 N1 106.1(2)
N2 N3 N4 111.9(2)
C1 N4 N3 105.4(2)
N6 N5 C1 116.4(2)
O1 N6 O2 120.1(2)
O1 N6 N5 124.5(2)
O2 N6 N5 115.4(2)
C3 N7 H7A 114(2)
C3 N7 H7B 118(2)
H7A N7 H7B 128(3)
C3 N8 H8B 114.6(18)
C3 N8 H8A 118.4(19)
H8B N8 H8A 127(3)
C3 N9 H9A 121(2)
C3 N9 H9B 118(2)
H9A N9 H9B 119(3)
N4 C1 N1 108.0(2)
N4 C1 N5 134.9(2)
N1 C1 N5 117.1(2)
N1 C2 H21 111.2(18)
N1 C2 H22 107(2)
H21 C2 H22 111(3)
N1 C2 H23 110(2)
H21 C2 H23 108(3)
H22 C2 H23 109(3)
N9 C3 N7 120.9(2)
N9 C3 N8 119.3(2)
N7 C3 N8 119.8(2)

loop_
_geom_bond_atom_site_label_1
_geom_bond_atom_site_label_2
_geom_bond_distance
O1 N6 1.249(3)
O2 N6 1.264(3)
N1 N2 1.344(3)
N1 C1 1.354(3)
N1 C2 1.455(3)
N2 N3 1.292(3)
N3 N4 1.357(3)
N4 C1 1.330(3)
N5 N6 1.309(3)
N5 C1 1.368(3)
N7 C3 1.329(3)
N7 H7A 0.82(3)
N7 H7B 0.85(4)
N8 C3 1.329(3)
N8 H8B 0.86(3)
N8 H8A 0.82(3)
N9 C3 1.317(3)
N9 H9A 0.90(4)
N9 H9B 0.90(4)
C2 H21 0.97(3)
C2 H22 0.94(4)
C2 H23 0.97(4)

loop_
_geom_hbond_atom_site_label_D
_geom_hbond_atom_site_label_H
_geom_hbond_atom_site_label_A
_geom_hbond_distance_DH
_geom_hbond_distance_HA
_geom_hbond_distance_DA
_geom_hbond_angle_DHA
_geom_hbond_site_symmetry_A
N8 H8B O2 0.86(3) 2.03(3) 2.890(3) 178(3) 7_565
N8 H8A N2 0.82(3) 2.35(3) 3.167(3) 172(3) 5_565
N8 H8A N3 0.82(3) 2.67(3) 3.368(3) 143(2) 5_565
N7 H7A N4 0.82(3) 2.39(3) 3.016(3) 134(2) 6_566
N7 H7A O1 0.82(3) 2.52(3) 3.265(3) 151(3) 6_566
N7 H7B N3 0.85(4) 2.14(4) 2.970(3) 166(3) 5_565
N9 H9A O1 0.90(4) 2.04(4) 2.930(3) 174(3) 7_565
N9 H9B O2 0.90(4) 2.07(4) 2.942(3) 164(3) 4
N9 H9B N5 0.90(4) 2.45(4) 3.139(3) 133(3) 4
N9 H9B N6 0.90(4) 2.66(4) 3.524(3) 161(3) 4

loop_
_geom_torsion_atom_site_label_1
_geom_torsion_atom_site_label_2
_geom_torsion_atom_site_label_3
_geom_torsion_atom_site_label_4
_geom_torsion
C1 N1 N2 N3 -0.1(3)
C2 N1 N2 N3 -178.5(3)
N1 N2 N3 N4 0.2(3)
N2 N3 N4 C1 -0.2(3)
C1 N5 N6 O1 1.8(4)
C1 N5 N6 O2 -178.2(2)
N3 N4 C1 N1 0.1(3)
N3 N4 C1 N5 177.5(3)
N2 N1 C1 N4 0.0(3)
C2 N1 C1 N4 178.2(3)
N2 N1 C1 N5 -177.9(2)
C2 N1 C1 N5 0.3(4)
N6 N5 C1 N4 8.3(4)
N6 N5 C1 N1 -174.5(2)
